data_1547989
loop_
_publ_author_name
'Kasper S. Pedersen'
'Jesper Bendix'
'Alain Tressaud'
'Etienne Durand'
'Hogni Weihe'
'Zaher Salman'
'Thorbjorn J Morsing'
'Daniel N. Woodruff'
'Yanhua Lan'
'Wolfgang Wernsdorfer'
'Corine Mathoniere'
'Stergios Piligkos'
'Sophia I. Klokishner'
'Serghei Ostrovsky'
'Katharina Ollefs'
'Fabrice Wilhelm'
'Andrei Rogalev'
'Rodolphe Clerac'

_publ_section_title
;
 Iridates from the molecular side
;
_journal_name_full 'Nature Communications'
_journal_page_first 12195
_journal_paper_doi 10.1038/ncomms12195
_journal_volume 7
_journal_year 2016
_chemical_formula_moiety 'F6 Ir, 2(C24 H20 P), 2(H2 O)'
_chemical_formula_sum 'C48 H44 F6 Ir O2 P2'
_chemical_formula_weight 1020.97
_space_group_crystal_system triclinic
_space_group_IT_number 2
_space_group_name_Hall '-P 1'
_space_group_name_H-M_alt 'P -1'
_symmetry_space_group_name_Hall '-P 1'
_symmetry_space_group_name_H-M 'P -1'
_atom_sites_solution_hydrogens mixed
_cell_angle_alpha 75.7290(10)
_cell_angle_beta 78.0040(10)
_cell_angle_gamma 71.3920(10)
_cell_formula_units_Z 2
_cell_length_a 9.9800(4)
_cell_length_b 10.9599(4)
_cell_length_c 21.0009(8)
_cell_measurement_reflns_used 9338
_cell_measurement_temperature 122(2)
_cell_measurement_theta_max 33.206
_cell_measurement_theta_min 2.524
_cell_volume 2088.84(14)
_computing_molecular_graphics 'Olex2 (Dolomanov et al., 2009)'
_computing_publication_material 'Olex2 (Dolomanov et al., 2009)'
_computing_structure_refinement 'ShelXL (Sheldrick, 2015)'
_computing_structure_solution 'olex2.solve (Bourhis et al., 2015)'
_diffrn_ambient_temperature 122.15
_diffrn_measured_fraction_theta_full 0.998
_diffrn_measured_fraction_theta_max 0.999
_diffrn_measurement_device_type 'Bruker APEX-II CCD'
_diffrn_measurement_method '\f and \w scans'
_diffrn_radiation_monochromator graphite
_diffrn_radiation_type MoK\a
_diffrn_radiation_wavelength 0.71073
_diffrn_reflns_av_R_equivalents 0.0482
_diffrn_reflns_av_unetI/netI 0.0251
_diffrn_reflns_Laue_measured_fraction_full 0.998
_diffrn_reflns_Laue_measured_fraction_max 0.999
_diffrn_reflns_limit_h_max 15
_diffrn_reflns_limit_h_min -15
_diffrn_reflns_limit_k_max 16
_diffrn_reflns_limit_k_min -16
_diffrn_reflns_limit_l_max 32
_diffrn_reflns_limit_l_min -32
_diffrn_reflns_number 140898
_diffrn_reflns_point_group_measured_fraction_full 0.998
_diffrn_reflns_point_group_measured_fraction_max 0.999
_diffrn_reflns_theta_full 26.000
_diffrn_reflns_theta_max 33.246
_diffrn_reflns_theta_min 2.175
_diffrn_standards_number 0
_exptl_absorpt_coefficient_mu 3.339
_exptl_absorpt_correction_T_max 0.7204
_exptl_absorpt_correction_T_min 0.4607
_exptl_absorpt_correction_type multi-scan
_exptl_absorpt_process_details
;
SADABS-2012/1 (Bruker,2012) was used for absorption correction.
wR2(int) was 0.1078 before and 0.0563 after correction.
The Ratio of minimum to maximum transmission is 0.6395.
The \l/2 correction factor is 0.0000.
;
_exptl_crystal_colour colourless
_exptl_crystal_density_diffrn 1.623
_exptl_crystal_density_meas .
_exptl_crystal_description prism
_exptl_crystal_F_000 1018
_exptl_crystal_size_max 0.369
_exptl_crystal_size_mid 0.171
_exptl_crystal_size_min 0.165
_refine_diff_density_max 1.883
_refine_diff_density_min -0.533
_refine_diff_density_rms 0.096
_refine_ls_extinction_coef .
_refine_ls_extinction_method none
_refine_ls_goodness_of_fit_ref 1.063
_refine_ls_hydrogen_treatment mixed
_refine_ls_matrix_type full
_refine_ls_number_parameters 548
_refine_ls_number_reflns 16060
_refine_ls_number_restraints 0
_refine_ls_restrained_S_all 1.063
_refine_ls_R_factor_all 0.0230
_refine_ls_R_factor_gt 0.0187
_refine_ls_shift/su_max 0.004
_refine_ls_shift/su_mean 0.000
_refine_ls_structure_factor_coef Fsqd
_refine_ls_weighting_details 'w=1/[\s^2^(Fo^2^)+(0.0207P)^2^+0.2253P] where P=(Fo^2^+2Fc^2^)/3'
_refine_ls_weighting_scheme calc
_refine_ls_wR_factor_gt 0.0409
_refine_ls_wR_factor_ref 0.0419
_reflns_Friedel_coverage 0.000
_reflns_Friedel_fraction_full .
_reflns_Friedel_fraction_max .
_reflns_number_gt 14866
_reflns_number_total 16060
_reflns_threshold_expression 'I > 2\s(I)'
_cod_data_source_file ncomms12195-s2.cif
_cod_data_source_block mo_d8v068_0m
_cod_database_code 1547989
_shelx_space_group_comment
;
The symmetry employed for this shelxl refinement is uniquely defined
by the following loop, which should always be used as a source of
symmetry information in preference to the above space-group names.
They are only intended as comments.
;
_shelx_estimated_absorpt_t_max 0.609
_shelx_estimated_absorpt_t_min 0.372
_olex2_refinement_description
;
1. Others
 Fixed Uiso: H36(0.02) H3(0.023) H24(0.023) H5(0.023) H20(0.019) H21(0.026)
 H22(0.027) H33(0.027) H41(0.029) H40(0.03) H42(0.021) H34(0.027) H6(0.018)
 H35(0.025) H8(0.028) H38(0.02) H4(0.025) H2(0.019) H26(0.023) H32(0.022)
 H23(0.027) H12(0.022) H39(0.026) H28(0.034) H48(0.021) H16(0.021) H9(0.035)
 H11(0.03) H47(0.031) H27(0.029) H30(0.023) H18(0.022) H44(0.027) H46(0.037)
 H17(0.023) H14(0.02) H10(0.032) H45(0.036) H15(0.023) H29(0.033)
 Fixed X: H36(0.4059) H3(0.7511) H24(0.1952) H5(0.9494) H20(0.5937)
 H21(0.5353) H22(0.3111) H33(0.8272) H41(0.1969) H40(0.003) H42(0.4297)
 H34(0.6717) H6(0.7297) H35(0.4601) H8(0.2971) H38(0.272) H4(0.9601) H2(0.5297)
 H26(0.7926) H32(0.7729) H23(0.1403) H12(0.265) H39(0.0398) H28(0.6336)
 H48(0.7252) H16(0.4597) H9(0.1201) H11(0.0867) H47(0.8796) H27(0.8278)
 H30(0.3638) H18(0.2521) H44(0.6646) H46(0.9242) H17(0.2577) H14(0.6457)
 H10(0.0179) H45(0.8204) H15(0.6528) H29(0.4025)
 Fixed Y: H36(0.4591) H3(0.6771) H24(0.8243) H5(0.6264) H20(0.5706)
 H21(0.4413) H22(0.5046) H33(0.3148) H41(0.3175) H40(0.3684) H42(0.2453)
 H34(0.5234) H6(0.7108) H35(0.5943) H8(0.6553) H38(0.293) H4(0.6156) H2(0.7581)
 H26(-0.0201) H32(0.177) H23(0.6956) H12(1.0449) H39(0.3607) H28(-0.2827)
 H48(0.3585) H16(1.2931) H9(0.6855) H11(1.0739) H47(0.3514) H27(-0.2209)
 H30(0.0559) H18(1.0168) H44(0.0126) H46(0.1765) H17(1.2197) H14(0.9661)
 H10(0.8943) H45(0.0063) H15(1.1672) H29(-0.147)
 Fixed Z: H36(0.099) H3(0.5924) H24(0.3763) H5(0.4076) H20(0.3831) H21(0.3256)
 H22(0.2914) H33(0.1951) H41(-0.0743) H40(0.0082) H42(-0.0479) H34(0.2011)
 H6(0.3672) H35(0.1548) H8(0.522) H38(0.1423) H4(0.519) H2(0.5534) H26(0.0997)
 H32(0.1413) H23(0.3173) H12(0.4803) H39(0.1155) H28(0.2412) H48(-0.0077)
 H16(0.2608) H9(0.6139) H11(0.5721) H47(-0.1084) H27(0.1743) H30(0.1586)
 H18(0.3424) H44(-0.015) H46(-0.1616) H17(0.2751) H14(0.387) H10(0.639) H45(-
 0.1149) H15(0.317) H29(0.2321)
;
_olex2_submission_special_instructions 'No special instructions were received'

loop_
_space_group_symop_operation_xyz
'x, y, z'
'-x, -y, -z'

loop_
_atom_site_label
_atom_site_type_symbol
_atom_site_fract_x
_atom_site_fract_y
_atom_site_fract_z
_atom_site_U_iso_or_equiv
_atom_site_adp_type
_atom_site_occupancy
_atom_site_site_symmetry_order
_atom_site_calc_flag
_atom_site_refinement_flags_posn
_atom_site_refinement_flags_adp
_atom_site_refinement_flags_occupancy
_atom_site_disorder_assembly
_atom_site_disorder_group
Ir1 Ir -0.00336(2) 0.48954(2) 0.25627(2) 0.00912(2) Uani 1 1 d . . . . .
P1 P 0.44076(3) 0.81762(3) 0.42563(2) 0.01018(5) Uani 1 1 d . . . . .
P2 P 0.55080(3) 0.19845(3) 0.07127(2) 0.01026(5) Uani 1 1 d . . . . .
F2 F 0.01031(9) 0.31012(7) 0.25277(4) 0.01772(15) Uani 1 1 d . . . . .
F3 F 0.05711(9) 0.43111(8) 0.34291(4) 0.01726(15) Uani 1 1 d . . . . .
F5 F -0.06421(8) 0.54948(7) 0.16937(4) 0.01541(15) Uani 1 1 d . . . . .
F1 F -0.01864(9) 0.66970(7) 0.25997(4) 0.01913(16) Uani 1 1 d . . . . .
F6 F 0.19368(8) 0.46128(8) 0.21540(4) 0.01653(15) Uani 1 1 d . . . . .
F4 F -0.20062(8) 0.51734(8) 0.29673(4) 0.01912(16) Uani 1 1 d . . . . .
C37 C 0.37350(13) 0.26068(12) 0.04993(6) 0.0122(2) Uani 1 1 d . . . . .
O2 O 0.89563(15) 0.92049(13) 0.27610(7) 0.0331(3) Uani 1 1 d . . . . .
O1 O 0.11307(15) 0.05380(14) 0.23202(7) 0.0349(3) Uani 1 1 d . . . . .
C25 C 0.57427(14) 0.03831(12) 0.12278(6) 0.0133(2) Uani 1 1 d . . . . .
C13 C 0.44823(13) 0.97132(12) 0.37145(6) 0.0120(2) Uani 1 1 d . . . . .
C36 C 0.49116(15) 0.42952(13) 0.11859(6) 0.0166(2) Uani 1 1 d . . . . .
H36 H 0.4059 0.4591 0.0990 0.020 Uiso 1 1 calc R . . . .
C7 C 0.29880(13) 0.84734(12) 0.49291(6) 0.0134(2) Uani 1 1 d . . . . .
C3 C 0.74617(15) 0.68437(13) 0.54687(7) 0.0192(3) Uani 1 1 d . . . . .
H3 H 0.7511 0.6771 0.5924 0.023 Uiso 1 1 calc R . . . .
C24 C 0.26497(15) 0.74746(14) 0.36526(7) 0.0191(3) Uani 1 1 d . . . . .
H24 H 0.1952 0.8243 0.3763 0.023 Uiso 1 1 calc R . . . .
C5 C 0.86419(14) 0.65474(14) 0.43673(7) 0.0189(3) Uani 1 1 d . . . . .
H5 H 0.9494 0.6264 0.4076 0.023 Uiso 1 1 calc R . . . .
C20 C 0.50195(14) 0.59646(13) 0.36961(6) 0.0155(2) Uani 1 1 d . . . . .
H20 H 0.5937 0.5706 0.3831 0.019 Uiso 1 1 calc R . . . .
C31 C 0.58447(13) 0.30520(12) 0.11468(6) 0.0128(2) Uani 1 1 d . . . . .
C21 C 0.46696(16) 0.51982(14) 0.33539(7) 0.0216(3) Uani 1 1 d . . . . .
H21 H 0.5353 0.4413 0.3256 0.026 Uiso 1 1 calc R . . . .
C22 C 0.33346(16) 0.55678(15) 0.31542(7) 0.0225(3) Uani 1 1 d . . . . .
H22 H 0.3111 0.5046 0.2914 0.027 Uiso 1 1 calc R . . . .
C33 C 0.74173(16) 0.34374(15) 0.17569(7) 0.0222(3) Uani 1 1 d . . . . .
H33 H 0.8272 0.3148 0.1951 0.027 Uiso 1 1 calc R . . . .
C41 C 0.21266(16) 0.31059(15) -0.03033(7) 0.0238(3) Uani 1 1 d . . . . .
H41 H 0.1969 0.3175 -0.0743 0.029 Uiso 1 1 calc R . . . .
C40 C 0.09752(16) 0.34247(15) 0.01860(8) 0.0246(3) Uani 1 1 d . . . . .
H40 H 0.0030 0.3684 0.0082 0.030 Uiso 1 1 calc R . . . .
C43 C 0.67867(13) 0.18707(13) -0.00235(6) 0.0142(2) Uani 1 1 d . . . . .
C42 C 0.35076(15) 0.26863(13) -0.01477(6) 0.0175(2) Uani 1 1 d . . . . .
H42 H 0.4297 0.2453 -0.0479 0.021 Uiso 1 1 calc R . . . .
C34 C 0.64923(16) 0.46750(15) 0.17939(7) 0.0227(3) Uani 1 1 d . . . . .
H34 H 0.6717 0.5234 0.2011 0.027 Uiso 1 1 calc R . . . .
C6 C 0.73391(14) 0.70391(12) 0.41282(6) 0.0146(2) Uani 1 1 d . . . . .
H6 H 0.7297 0.7108 0.3672 0.018 Uiso 1 1 calc R . . . .
C35 C 0.52386(16) 0.50995(14) 0.15146(7) 0.0210(3) Uani 1 1 d . . . . .
H35 H 0.4601 0.5943 0.1548 0.025 Uiso 1 1 calc R . . . .
C8 C 0.25504(16) 0.74015(14) 0.53238(7) 0.0235(3) Uani 1 1 d . . . . .
H8 H 0.2971 0.6553 0.5220 0.028 Uiso 1 1 calc R . . . .
C19 C 0.40122(13) 0.71167(12) 0.38396(6) 0.0130(2) Uani 1 1 d . . . . .
C38 C 0.25686(14) 0.29642(13) 0.09859(6) 0.0164(2) Uani 1 1 d . . . . .
H38 H 0.2720 0.2930 0.1423 0.020 Uiso 1 1 calc R . . . .
C1 C 0.60837(13) 0.74332(12) 0.45650(6) 0.0117(2) Uani 1 1 d . . . . .
C4 C 0.87024(15) 0.64688(13) 0.50325(7) 0.0207(3) Uani 1 1 d . . . . .
H4 H 0.9601 0.6156 0.5190 0.025 Uiso 1 1 calc R . . . .
C2 C 0.61481(14) 0.73255(12) 0.52372(6) 0.0155(2) Uani 1 1 d . . . . .
H2 H 0.5297 0.7581 0.5534 0.019 Uiso 1 1 calc R . . . .
C26 C 0.71324(15) -0.04513(13) 0.12696(7) 0.0191(3) Uani 1 1 d . . . . .
H26 H 0.7926 -0.0201 0.0997 0.023 Uiso 1 1 calc R . . . .
C32 C 0.70978(14) 0.26205(14) 0.14361(7) 0.0183(2) Uani 1 1 d . . . . .
H32 H 0.7729 0.1770 0.1413 0.022 Uiso 1 1 calc R . . . .
C23 C 0.23212(16) 0.67056(15) 0.33064(7) 0.0226(3) Uani 1 1 d . . . . .
H23 H 0.1403 0.6956 0.3173 0.027 Uiso 1 1 calc R . . . .
C12 C 0.23603(14) 0.97193(14) 0.50740(7) 0.0182(2) Uani 1 1 d . . . . .
H12 H 0.2650 1.0449 0.4803 0.022 Uiso 1 1 calc R . . . .
C39 C 0.11923(15) 0.33683(14) 0.08266(7) 0.0219(3) Uani 1 1 d . . . . .
H39 H 0.0398 0.3607 0.1155 0.026 Uiso 1 1 calc R . . . .
C28 C 0.61855(19) -0.20136(14) 0.21059(7) 0.0280(3) Uani 1 1 d . . . . .
H28 H 0.6336 -0.2827 0.2412 0.034 Uiso 1 1 calc R . . . .
C48 C 0.74363(14) 0.28754(13) -0.02969(7) 0.0178(2) Uani 1 1 d . . . . .
H48 H 0.7252 0.3585 -0.0077 0.021 Uiso 1 1 calc R . . . .
C16 C 0.45646(15) 1.21159(13) 0.28915(6) 0.0178(2) Uani 1 1 d . . . . .
H16 H 0.4597 1.2931 0.2608 0.021 Uiso 1 1 calc R . . . .
C9 C 0.15001(17) 0.75807(17) 0.58681(8) 0.0292(3) Uani 1 1 d . . . . .
H9 H 0.1201 0.6855 0.6139 0.035 Uiso 1 1 calc R . . . .
C11 C 0.13036(16) 0.98897(16) 0.56198(7) 0.0246(3) Uani 1 1 d . . . . .
H11 H 0.0867 1.0739 0.5721 0.030 Uiso 1 1 calc R . . . .
C47 C 0.83550(16) 0.28316(16) -0.08931(7) 0.0261(3) Uani 1 1 d . . . . .
H47 H 0.8796 0.3514 -0.1084 0.031 Uiso 1 1 calc R . . . .
C27 C 0.73388(17) -0.16427(13) 0.17111(7) 0.0244(3) Uani 1 1 d . . . . .
H27 H 0.8278 -0.2209 0.1743 0.029 Uiso 1 1 calc R . . . .
C30 C 0.45815(16) 0.00023(13) 0.16180(7) 0.0192(3) Uani 1 1 d . . . . .
H30 H 0.3638 0.0559 0.1586 0.023 Uiso 1 1 calc R . . . .
C18 C 0.33323(14) 1.04745(13) 0.33767(7) 0.0185(3) Uani 1 1 d . . . . .
H18 H 0.2521 1.0168 0.3424 0.022 Uiso 1 1 calc R . . . .
C44 C 0.70769(15) 0.08150(15) -0.03393(7) 0.0225(3) Uani 1 1 d . . . . .
H44 H 0.6646 0.0126 -0.0150 0.027 Uiso 1 1 calc R . . . .
C46 C 0.86223(17) 0.17888(18) -0.12065(7) 0.0306(4) Uani 1 1 d . . . . .
H46 H 0.9242 0.1765 -0.1616 0.037 Uiso 1 1 calc R . . . .
C17 C 0.33693(15) 1.16750(13) 0.29726(7) 0.0195(3) Uani 1 1 d . . . . .
H17 H 0.2577 1.2197 0.2751 0.023 Uiso 1 1 calc R . . . .
C14 C 0.56740(14) 1.01684(13) 0.36390(6) 0.0164(2) Uani 1 1 d . . . . .
H14 H 0.6457 0.9661 0.3870 0.020 Uiso 1 1 calc R . . . .
C10 C 0.08900(16) 0.88224(17) 0.60145(7) 0.0269(3) Uani 1 1 d . . . . .
H10 H 0.0179 0.8943 0.6390 0.032 Uiso 1 1 calc R . . . .
C45 C 0.79991(17) 0.07792(18) -0.09317(8) 0.0302(3) Uani 1 1 d . . . . .
H45 H 0.8204 0.0063 -0.1149 0.036 Uiso 1 1 calc R . . . .
C15 C 0.57137(15) 1.13663(13) 0.32250(7) 0.0195(3) Uani 1 1 d . . . . .
H15 H 0.6528 1.1672 0.3170 0.023 Uiso 1 1 calc R . . . .
C29 C 0.48143(18) -0.12028(14) 0.20553(7) 0.0273(3) Uani 1 1 d . . . . .
H29 H 0.4025 -0.1470 0.2321 0.033 Uiso 1 1 calc R . . . .
H2A H 0.920(3) 0.844(2) 0.2708(11) 0.046(7) Uiso 1 1 d . . . . .
H1A H 0.077(3) 0.130(2) 0.2346(11) 0.042(7) Uiso 1 1 d . . . . .
H1B H 0.050(3) 0.025(2) 0.2422(10) 0.047(7) Uiso 1 1 d . . . . .
H2B H 0.818(2) 0.948(2) 0.2685(11) 0.054(8) Uiso 1 1 d . . . . .

loop_
_atom_site_aniso_label
_atom_site_aniso_U_11
_atom_site_aniso_U_22
_atom_site_aniso_U_33
_atom_site_aniso_U_23
_atom_site_aniso_U_13
_atom_site_aniso_U_12
Ir1 0.00886(2) 0.00883(2) 0.00989(2) -0.00161(1) -0.00275(1) -0.00207(1)
P1 0.00956(13) 0.01107(13) 0.00944(12) -0.00149(10) -0.00120(10) -0.00276(11)
P2 0.01032(14) 0.01085(13) 0.00928(12) -0.00127(10) -0.00147(10) -0.00298(11)
F2 0.0209(4) 0.0099(3) 0.0241(4) -0.0026(3) -0.0079(3) -0.0043(3)
F3 0.0190(4) 0.0208(4) 0.0120(3) -0.0005(3) -0.0066(3) -0.0049(3)
F5 0.0182(4) 0.0155(3) 0.0126(3) -0.0017(3) -0.0067(3) -0.0027(3)
F1 0.0237(4) 0.0102(3) 0.0262(4) -0.0049(3) -0.0110(3) -0.0028(3)
F6 0.0106(3) 0.0208(4) 0.0172(3) -0.0033(3) 0.0001(3) -0.0044(3)
F4 0.0101(4) 0.0267(4) 0.0187(4) -0.0055(3) 0.0004(3) -0.0033(3)
C37 0.0129(5) 0.0118(5) 0.0125(5) -0.0018(4) -0.0035(4) -0.0034(4)
O2 0.0277(7) 0.0214(6) 0.0514(8) -0.0177(6) 0.0047(6) -0.0069(5)
O1 0.0274(7) 0.0262(6) 0.0534(8) -0.0219(6) 0.0093(6) -0.0095(5)
C25 0.0159(6) 0.0116(5) 0.0120(5) -0.0009(4) -0.0034(4) -0.0035(4)
C13 0.0112(5) 0.0125(5) 0.0103(5) -0.0014(4) -0.0007(4) -0.0018(4)
C36 0.0194(6) 0.0143(5) 0.0174(6) -0.0034(5) -0.0043(5) -0.0051(5)
C7 0.0104(5) 0.0165(5) 0.0123(5) -0.0023(4) -0.0006(4) -0.0032(4)
C3 0.0239(7) 0.0183(6) 0.0158(5) -0.0024(5) -0.0102(5) -0.0026(5)
C24 0.0148(6) 0.0195(6) 0.0244(6) -0.0043(5) -0.0060(5) -0.0047(5)
C5 0.0133(6) 0.0195(6) 0.0228(6) -0.0052(5) -0.0037(5) -0.0015(5)
C20 0.0137(6) 0.0165(6) 0.0174(5) -0.0057(5) -0.0003(4) -0.0051(5)
C31 0.0138(6) 0.0150(5) 0.0111(5) -0.0029(4) -0.0018(4) -0.0057(4)
C21 0.0219(7) 0.0228(7) 0.0248(7) -0.0128(6) 0.0018(5) -0.0097(6)
C22 0.0261(7) 0.0276(7) 0.0210(6) -0.0082(6) -0.0027(5) -0.0152(6)
C33 0.0188(7) 0.0316(8) 0.0217(6) -0.0070(6) -0.0048(5) -0.0121(6)
C41 0.0257(8) 0.0239(7) 0.0240(7) -0.0058(6) -0.0144(6) -0.0020(6)
C40 0.0176(7) 0.0230(7) 0.0354(8) -0.0092(6) -0.0138(6) 0.0003(5)
C43 0.0124(6) 0.0180(6) 0.0114(5) -0.0021(4) 0.0006(4) -0.0053(5)
C42 0.0211(7) 0.0179(6) 0.0131(5) -0.0031(5) -0.0053(5) -0.0030(5)
C34 0.0269(8) 0.0276(7) 0.0218(6) -0.0091(6) -0.0005(5) -0.0173(6)
C6 0.0133(6) 0.0159(6) 0.0140(5) -0.0031(4) -0.0019(4) -0.0031(4)
C35 0.0262(7) 0.0159(6) 0.0235(6) -0.0064(5) -0.0018(5) -0.0084(5)
C8 0.0247(7) 0.0196(6) 0.0208(6) 0.0008(5) 0.0041(5) -0.0072(6)
C19 0.0135(6) 0.0149(5) 0.0118(5) -0.0024(4) -0.0016(4) -0.0061(4)
C38 0.0144(6) 0.0188(6) 0.0161(5) -0.0061(5) -0.0027(4) -0.0025(5)
C1 0.0122(5) 0.0104(5) 0.0119(5) -0.0006(4) -0.0042(4) -0.0022(4)
C4 0.0186(7) 0.0163(6) 0.0275(7) -0.0037(5) -0.0122(5) 0.0001(5)
C2 0.0187(6) 0.0146(5) 0.0125(5) -0.0023(4) -0.0034(4) -0.0034(5)
C26 0.0175(6) 0.0159(6) 0.0224(6) -0.0028(5) -0.0062(5) -0.0014(5)
C32 0.0151(6) 0.0218(6) 0.0199(6) -0.0055(5) -0.0050(5) -0.0049(5)
C23 0.0195(7) 0.0288(7) 0.0254(7) -0.0045(6) -0.0086(5) -0.0121(6)
C12 0.0155(6) 0.0201(6) 0.0194(6) -0.0064(5) 0.0011(5) -0.0060(5)
C39 0.0132(6) 0.0234(7) 0.0283(7) -0.0109(6) -0.0022(5) 0.0000(5)
C28 0.0524(11) 0.0135(6) 0.0157(6) -0.0003(5) -0.0071(6) -0.0062(6)
C48 0.0167(6) 0.0186(6) 0.0167(6) 0.0008(5) -0.0025(5) -0.0061(5)
C16 0.0241(7) 0.0123(5) 0.0136(5) -0.0012(4) 0.0000(5) -0.0032(5)
C9 0.0263(8) 0.0356(9) 0.0203(7) 0.0028(6) 0.0060(6) -0.0134(7)
C11 0.0188(7) 0.0312(8) 0.0241(7) -0.0136(6) 0.0030(5) -0.0050(6)
C47 0.0227(7) 0.0335(8) 0.0201(6) 0.0037(6) 0.0008(5) -0.0143(6)
C27 0.0323(8) 0.0138(6) 0.0250(7) -0.0040(5) -0.0149(6) 0.0034(6)
C30 0.0230(7) 0.0158(6) 0.0172(6) -0.0024(5) 0.0029(5) -0.0073(5)
C18 0.0155(6) 0.0172(6) 0.0215(6) 0.0017(5) -0.0074(5) -0.0041(5)
C44 0.0225(7) 0.0276(7) 0.0207(6) -0.0110(6) 0.0047(5) -0.0120(6)
C46 0.0236(8) 0.0513(10) 0.0160(6) -0.0080(7) 0.0065(5) -0.0140(7)
C17 0.0205(7) 0.0161(6) 0.0191(6) 0.0007(5) -0.0082(5) -0.0011(5)
C14 0.0135(6) 0.0159(6) 0.0184(6) 0.0002(5) -0.0034(4) -0.0040(5)
C10 0.0165(7) 0.0452(9) 0.0167(6) -0.0081(6) 0.0048(5) -0.0084(6)
C45 0.0266(8) 0.0454(10) 0.0241(7) -0.0201(7) 0.0067(6) -0.0140(7)
C15 0.0191(6) 0.0161(6) 0.0229(6) -0.0007(5) -0.0011(5) -0.0079(5)
C29 0.0406(9) 0.0195(7) 0.0186(6) -0.0008(5) 0.0062(6) -0.0128(6)

loop_
_atom_type_symbol
_atom_type_description
_atom_type_scat_dispersion_real
_atom_type_scat_dispersion_imag
_atom_type_scat_source
C C 0.0033 0.0016 'International Tables Vol C Tables 4.2.6.8 and 6.1.1.4'
H H 0.0000 0.0000 'International Tables Vol C Tables 4.2.6.8 and 6.1.1.4'
F F 0.0171 0.0103 'International Tables Vol C Tables 4.2.6.8 and 6.1.1.4'
Ir Ir -1.4442 7.9887 'International Tables Vol C Tables 4.2.6.8 and 6.1.1.4'
O O 0.0106 0.0060 'International Tables Vol C Tables 4.2.6.8 and 6.1.1.4'
P P 0.1023 0.0942 'International Tables Vol C Tables 4.2.6.8 and 6.1.1.4'

loop_
_geom_angle_atom_site_label_1
_geom_angle_atom_site_label_2
_geom_angle_atom_site_label_3
_geom_angle
_geom_angle_site_symmetry_1
_geom_angle_site_symmetry_3
F2 Ir1 F1 179.56(3) . .
F3 Ir1 F2 90.41(3) . .
F3 Ir1 F5 179.58(3) . .
F3 Ir1 F1 89.67(3) . .
F3 Ir1 F6 90.08(3) . .
F3 Ir1 F4 90.18(3) . .
F5 Ir1 F2 90.01(3) . .
F5 Ir1 F1 89.92(3) . .
F6 Ir1 F2 89.08(3) . .
F6 Ir1 F5 89.94(3) . .
F6 Ir1 F1 91.35(4) . .
F4 Ir1 F2 90.68(4) . .
F4 Ir1 F5 89.80(3) . .
F4 Ir1 F1 88.89(4) . .
F4 Ir1 F6 179.65(3) . .
C7 P1 C13 109.31(6) . .
C19 P1 C13 111.63(6) . .
C19 P1 C7 106.38(6) . .
C1 P1 C13 107.96(6) . .
C1 P1 C7 110.21(6) . .
C1 P1 C19 111.35(6) . .
C37 P2 C25 110.01(6) . .
C37 P2 C31 110.70(6) . .
C37 P2 C43 110.03(6) . .
C25 P2 C31 109.09(6) . .
C43 P2 C25 108.74(6) . .
C43 P2 C31 108.21(6) . .
C42 C37 P2 120.00(10) . .
C42 C37 C38 119.93(12) . .
C38 C37 P2 120.02(9) . .
H2A O2 H2B 104(2) . .
H1A O1 H1B 103(2) . .
C26 C25 P2 118.86(10) . .
C30 C25 P2 120.87(10) . .
C30 C25 C26 120.11(12) . .
C18 C13 P1 120.13(10) . .
C14 C13 P1 120.39(9) . .
C14 C13 C18 119.47(11) . .
C31 C36 H36 120.3 . .
C35 C36 H36 120.3 . .
C35 C36 C31 119.49(13) . .
C8 C7 P1 118.05(10) . .
C12 C7 P1 121.66(10) . .
C12 C7 C8 120.25(12) . .
C4 C3 H3 120.1 . .
C2 C3 H3 120.1 . .
C2 C3 C4 119.82(12) . .
C19 C24 H24 120.0 . .
C23 C24 H24 120.0 . .
C23 C24 C19 119.90(13) . .
C6 C5 H5 119.9 . .
C6 C5 C4 120.11(13) . .
C4 C5 H5 119.9 . .
C21 C20 H20 120.3 . .
C21 C20 C19 119.49(12) . .
C19 C20 H20 120.3 . .
C36 C31 P2 121.69(10) . .
C36 C31 C32 120.08(12) . .
C32 C31 P2 118.22(10) . .
C20 C21 H21 119.7 . .
C22 C21 C20 120.69(13) . .
C22 C21 H21 119.7 . .
C21 C22 H22 120.1 . .
C21 C22 C23 119.86(13) . .
C23 C22 H22 120.1 . .
C34 C33 H33 119.9 . .
C34 C33 C32 120.11(13) . .
C32 C33 H33 119.9 . .
C40 C41 H41 120.1 . .
C42 C41 H41 120.1 . .
C42 C41 C40 119.83(13) . .
C41 C40 H40 119.7 . .
C41 C40 C39 120.64(13) . .
C39 C40 H40 119.7 . .
C48 C43 P2 119.64(10) . .
C44 C43 P2 119.98(10) . .
C44 C43 C48 120.30(12) . .
C37 C42 H42 120.1 . .
C41 C42 C37 119.88(13) . .
C41 C42 H42 120.1 . .
C33 C34 H34 119.9 . .
C33 C34 C35 120.19(13) . .
C35 C34 H34 119.9 . .
C5 C6 H6 120.3 . .
C5 C6 C1 119.46(12) . .
C1 C6 H6 120.3 . .
C36 C35 H35 119.9 . .
C34 C35 C36 120.30(13) . .
C34 C35 H35 119.9 . .
C7 C8 H8 120.1 . .
C9 C8 C7 119.83(14) . .
C9 C8 H8 120.1 . .
C24 C19 P1 118.22(10) . .
C20 C19 P1 121.89(10) . .
C20 C19 C24 119.89(12) . .
C37 C38 H38 120.2 . .
C39 C38 C37 119.67(12) . .
C39 C38 H38 120.2 . .
C6 C1 P1 120.14(9) . .
C2 C1 P1 119.56(10) . .
C2 C1 C6 120.17(11) . .
C3 C4 C5 120.66(13) . .
C3 C4 H4 119.7 . .
C5 C4 H4 119.7 . .
C3 C2 C1 119.76(12) . .
C3 C2 H2 120.1 . .
C1 C2 H2 120.1 . .
C25 C26 H26 120.3 . .
C27 C26 C25 119.50(14) . .
C27 C26 H26 120.3 . .
C31 C32 H32 120.1 . .
C33 C32 C31 119.83(13) . .
C33 C32 H32 120.1 . .
C24 C23 C22 120.14(13) . .
C24 C23 H23 119.9 . .
C22 C23 H23 119.9 . .
C7 C12 H12 120.3 . .
C7 C12 C11 119.48(13) . .
C11 C12 H12 120.3 . .
C40 C39 H39 120.0 . .
C38 C39 C40 120.01(13) . .
C38 C39 H39 120.0 . .
C27 C28 H28 120.0 . .
C29 C28 H28 120.0 . .
C29 C28 C27 120.09(13) . .
C43 C48 H48 120.2 . .
C47 C48 C43 119.65(13) . .
C47 C48 H48 120.2 . .
C17 C16 H16 120.0 . .
C17 C16 C15 120.08(12) . .
C15 C16 H16 120.0 . .
C8 C9 H9 120.2 . .
C10 C9 C8 119.65(14) . .
C10 C9 H9 120.2 . .
C12 C11 H11 120.0 . .
C10 C11 C12 120.02(14) . .
C10 C11 H11 120.0 . .
C48 C47 H47 120.2 . .
C46 C47 C48 119.61(14) . .
C46 C47 H47 120.2 . .
C26 C27 H27 119.8 . .
C28 C27 C26 120.40(14) . .
C28 C27 H27 119.8 . .
C25 C30 H30 120.3 . .
C25 C30 C29 119.37(14) . .
C29 C30 H30 120.3 . .
C13 C18 H18 119.8 . .
C17 C18 C13 120.33(13) . .
C17 C18 H18 119.8 . .
C43 C44 H44 120.2 . .
C45 C44 C43 119.52(14) . .
C45 C44 H44 120.2 . .
C47 C46 H46 119.5 . .
C47 C46 C45 120.94(14) . .
C45 C46 H46 119.5 . .
C16 C17 H17 120.0 . .
C18 C17 C16 120.03(12) . .
C18 C17 H17 120.0 . .
C13 C14 H14 120.0 . .
C15 C14 C13 119.94(12) . .
C15 C14 H14 120.0 . .
C9 C10 H10 119.6 . .
C11 C10 C9 120.77(13) . .
C11 C10 H10 119.6 . .
C44 C45 H45 120.0 . .
C46 C45 C44 119.97(15) . .
C46 C45 H45 120.0 . .
C16 C15 C14 120.14(13) . .
C16 C15 H15 119.9 . .
C14 C15 H15 119.9 . .
C28 C29 C30 120.53(14) . .
C28 C29 H29 119.7 . .
C30 C29 H29 119.7 . .

loop_
_geom_bond_atom_site_label_1
_geom_bond_atom_site_label_2
_geom_bond_distance
_geom_bond_site_symmetry_2
Ir1 F2 1.9459(7) .
Ir1 F3 1.9289(7) .
Ir1 F5 1.9353(7) .
Ir1 F1 1.9510(8) .
Ir1 F6 1.9340(8) .
Ir1 F4 1.9339(8) .
P1 C13 1.7993(12) .
P1 C7 1.7917(12) .
P1 C19 1.7907(13) .
P1 C1 1.7897(12) .
P2 C37 1.7905(13) .
P2 C25 1.7923(12) .
P2 C31 1.7937(12) .
P2 C43 1.7910(12) .
C37 C42 1.4009(17) .
C37 C38 1.4017(17) .
O2 H2A 0.82(2) .
O2 H2B 0.77(2) .
O1 H1A 0.81(2) .
O1 H1B 0.76(3) .
C25 C26 1.4033(18) .
C25 C30 1.3908(18) .
C13 C18 1.3972(17) .
C13 C14 1.3964(18) .
C36 H36 0.9500 .
C36 C31 1.3943(18) .
C36 C35 1.3919(18) .
C7 C8 1.3982(18) .
C7 C12 1.3890(18) .
C3 H3 0.9500 .
C3 C4 1.389(2) .
C3 C2 1.3893(18) .
C24 H24 0.9500 .
C24 C19 1.4010(18) .
C24 C23 1.3871(19) .
C5 H5 0.9500 .
C5 C6 1.3871(18) .
C5 C4 1.3909(19) .
C20 H20 0.9500 .
C20 C21 1.3905(18) .
C20 C19 1.3954(18) .
C31 C32 1.3976(18) .
C21 H21 0.9500 .
C21 C22 1.385(2) .
C22 H22 0.9500 .
C22 C23 1.392(2) .
C33 H33 0.9500 .
C33 C34 1.386(2) .
C33 C32 1.3879(19) .
C41 H41 0.9500 .
C41 C40 1.389(2) .
C41 C42 1.3879(19) .
C40 H40 0.9500 .
C40 C39 1.390(2) .
C43 C48 1.3970(18) .
C43 C44 1.3953(19) .
C42 H42 0.9500 .
C34 H34 0.9500 .
C34 C35 1.387(2) .
C6 H6 0.9500 .
C6 C1 1.4036(17) .
C35 H35 0.9500 .
C8 H8 0.9500 .
C8 C9 1.387(2) .
C38 H38 0.9500 .
C38 C39 1.3873(19) .
C1 C2 1.4006(16) .
C4 H4 0.9500 .
C2 H2 0.9500 .
C26 H26 0.9500 .
C26 C27 1.3850(19) .
C32 H32 0.9500 .
C23 H23 0.9500 .
C12 H12 0.9500 .
C12 C11 1.3922(18) .
C39 H39 0.9500 .
C28 H28 0.9500 .
C28 C27 1.383(2) .
C28 C29 1.383(2) .
C48 H48 0.9500 .
C48 C47 1.3911(19) .
C16 H16 0.9500 .
C16 C17 1.389(2) .
C16 C15 1.3890(19) .
C9 H9 0.9500 .
C9 C10 1.385(2) .
C11 H11 0.9500 .
C11 C10 1.383(2) .
C47 H47 0.9500 .
C47 C46 1.384(2) .
C27 H27 0.9500 .
C30 H30 0.9500 .
C30 C29 1.3916(19) .
C18 H18 0.9500 .
C18 C17 1.3857(18) .
C44 H44 0.9500 .
C44 C45 1.3862(19) .
C46 H46 0.9500 .
C46 C45 1.385(2) .
C17 H17 0.9500 .
C14 H14 0.9500 .
C14 C15 1.3919(18) .
C10 H10 0.9500 .
C45 H45 0.9500 .
C15 H15 0.9500 .
C29 H29 0.9500 .

loop_
_geom_torsion_atom_site_label_1
_geom_torsion_atom_site_label_2
_geom_torsion_atom_site_label_3
_geom_torsion_atom_site_label_4
_geom_torsion
_geom_torsion_site_symmetry_1
_geom_torsion_site_symmetry_2
_geom_torsion_site_symmetry_3
_geom_torsion_site_symmetry_4
P1 C13 C18 C17 178.29(11) . . . .
P1 C13 C14 C15 -179.21(10) . . . .
P1 C7 C8 C9 177.04(12) . . . .
P1 C7 C12 C11 -177.20(11) . . . .
P1 C1 C2 C3 -175.00(10) . . . .
P2 C37 C42 C41 176.72(11) . . . .
P2 C37 C38 C39 -176.01(11) . . . .
P2 C25 C26 C27 174.14(10) . . . .
P2 C25 C30 C29 -174.42(11) . . . .
P2 C31 C32 C33 177.85(11) . . . .
P2 C43 C48 C47 -175.61(11) . . . .
P2 C43 C44 C45 175.88(12) . . . .
C37 P2 C25 C26 158.95(10) . . . .
C37 P2 C25 C30 -25.68(12) . . . .
C37 P2 C31 C36 -10.84(12) . . . .
C37 P2 C31 C32 170.73(10) . . . .
C37 P2 C43 C48 97.40(11) . . . .
C37 P2 C43 C44 -79.43(12) . . . .
C37 C38 C39 C40 -0.4(2) . . . .
C25 P2 C37 C42 -107.63(11) . . . .
C25 P2 C37 C38 69.76(12) . . . .
C25 P2 C31 C36 -132.04(11) . . . .
C25 P2 C31 C32 49.54(12) . . . .
C25 P2 C43 C48 -142.04(11) . . . .
C25 P2 C43 C44 41.12(13) . . . .
C25 C26 C27 C28 0.4(2) . . . .
C25 C30 C29 C28 0.4(2) . . . .
C13 P1 C7 C8 166.37(11) . . . .
C13 P1 C7 C12 -15.66(13) . . . .
C13 P1 C19 C24 -68.22(12) . . . .
C13 P1 C19 C20 111.41(11) . . . .
C13 P1 C1 C6 -64.53(11) . . . .
C13 P1 C1 C2 111.35(10) . . . .
C13 C18 C17 C16 1.2(2) . . . .
C13 C14 C15 C16 0.6(2) . . . .
C36 C31 C32 C33 -0.6(2) . . . .
C7 P1 C13 C18 -63.25(12) . . . .
C7 P1 C13 C14 115.37(11) . . . .
C7 P1 C19 C24 50.95(12) . . . .
C7 P1 C19 C20 -129.43(11) . . . .
C7 P1 C1 C6 176.15(10) . . . .
C7 P1 C1 C2 -7.98(12) . . . .
C7 C8 C9 C10 0.2(2) . . . .
C7 C12 C11 C10 0.2(2) . . . .
C5 C6 C1 P1 175.62(10) . . . .
C5 C6 C1 C2 -0.23(19) . . . .
C20 C21 C22 C23 -1.1(2) . . . .
C31 P2 C37 C42 131.72(10) . . . .
C31 P2 C37 C38 -50.89(12) . . . .
C31 P2 C25 C26 -79.43(11) . . . .
C31 P2 C25 C30 95.93(11) . . . .
C31 P2 C43 C48 -23.66(12) . . . .
C31 P2 C43 C44 159.50(11) . . . .
C31 C36 C35 C34 0.8(2) . . . .
C21 C20 C19 P1 -178.07(10) . . . .
C21 C20 C19 C24 1.54(19) . . . .
C21 C22 C23 C24 0.5(2) . . . .
C33 C34 C35 C36 -1.0(2) . . . .
C41 C40 C39 C38 -1.4(2) . . . .
C40 C41 C42 C37 -1.0(2) . . . .
C43 P2 C37 C42 12.16(12) . . . .
C43 P2 C37 C38 -170.45(10) . . . .
C43 P2 C25 C26 38.38(12) . . . .
C43 P2 C25 C30 -146.25(11) . . . .
C43 P2 C31 C36 109.81(11) . . . .
C43 P2 C31 C32 -68.62(11) . . . .
C43 C48 C47 C46 -0.4(2) . . . .
C43 C44 C45 C46 -0.1(2) . . . .
C42 C37 C38 C39 1.4(2) . . . .
C42 C41 C40 C39 2.1(2) . . . .
C34 C33 C32 C31 0.4(2) . . . .
C6 C5 C4 C3 1.9(2) . . . .
C6 C1 C2 C3 0.88(19) . . . .
C35 C36 C31 P2 -178.40(10) . . . .
C35 C36 C31 C32 -0.01(19) . . . .
C8 C7 C12 C11 0.7(2) . . . .
C8 C9 C10 C11 0.8(2) . . . .
C19 P1 C13 C18 54.17(12) . . . .
C19 P1 C13 C14 -127.22(11) . . . .
C19 P1 C7 C8 45.70(12) . . . .
C19 P1 C7 C12 -136.32(11) . . . .
C19 P1 C1 C6 58.33(12) . . . .
C19 P1 C1 C2 -125.79(10) . . . .
C19 C24 C23 C22 1.1(2) . . . .
C19 C20 C21 C22 0.1(2) . . . .
C38 C37 C42 C41 -0.7(2) . . . .
C1 P1 C13 C18 176.86(10) . . . .
C1 P1 C13 C14 -4.53(12) . . . .
C1 P1 C7 C8 -75.13(12) . . . .
C1 P1 C7 C12 102.85(11) . . . .
C1 P1 C19 C24 171.05(10) . . . .
C1 P1 C19 C20 -9.32(12) . . . .
C4 C3 C2 C1 -0.2(2) . . . .
C4 C5 C6 C1 -1.1(2) . . . .
C2 C3 C4 C5 -1.2(2) . . . .
C26 C25 C30 C29 0.9(2) . . . .
C32 C33 C34 C35 0.4(2) . . . .
C23 C24 C19 P1 177.52(11) . . . .
C23 C24 C19 C20 -2.1(2) . . . .
C12 C7 C8 C9 -1.0(2) . . . .
C12 C11 C10 C9 -1.0(2) . . . .
C48 C43 C44 C45 -0.9(2) . . . .
C48 C47 C46 C45 -0.7(2) . . . .
C47 C46 C45 C44 1.0(3) . . . .
C27 C28 C29 C30 -1.3(2) . . . .
C30 C25 C26 C27 -1.3(2) . . . .
C18 C13 C14 C15 -0.6(2) . . . .
C44 C43 C48 C47 1.2(2) . . . .
C17 C16 C15 C14 0.3(2) . . . .
C14 C13 C18 C17 -0.3(2) . . . .
C15 C16 C17 C18 -1.2(2) . . . .
C29 C28 C27 C26 0.9(2) . . . .
